data_2101032
loop_
_publ_author_name
'Desiraju, G. R.'
'Kashino, S.'
'Coombs, M. M.'
'Glusker, J. P.'

_publ_section_title
;
 C--H&#x00B7;&#x00B7;&#x00B7;O packing motifs in some
 cyclopenta[<i>a</i>]phenanthrenes
;
_journal_issue 5
_journal_name_full 'Acta Crystallographica Section B'
_journal_page_first 880
_journal_page_last 892
_journal_paper_doi 10.1107/S0108768193001703
_journal_volume 49
_journal_year 1993
_chemical_formula_sum 'C19 H16 O'
_chemical_formula_weight 260.33
_symmetry_cell_setting orthorhombic
_symmetry_space_group_name_Hall '-P 2ac 2ab'
_symmetry_space_group_name_H-M 'P b c a'
_cell_angle_alpha 90
_cell_angle_beta 90
_cell_angle_gamma 90
_cell_formula_units_Z 8
_cell_length_a 17.012(2)
_cell_length_b 21.042(2)
_cell_length_c 7.6465(6)
_cell_volume 2737.2(5)
_diffrn_radiation_type Cu
_diffrn_radiation_wavelength 1.5418
_exptl_absorpt_coefficient_mu 0.56
_exptl_crystal_density_diffrn 1.264
_exptl_crystal_F_000 1104
_cod_data_source_file cr0438.cif
_cod_data_source_block cr0438a
_cod_original_cell_volume 2737.2(4)
_cod_database_code 2101032

loop_
_atom_site_label
_atom_site_fract_x
_atom_site_fract_y
_atom_site_fract_z
O .5455(3) .4174(2) .1326(6)
C(1) .4181(3) .0808(2) .0864(6)
C(2) .3832(4) .0229(2) .0815(8)
C(3) .3061(4) .0166(2) .0269(8)
C(4) .2642(3) .0694(3) -.0252(7)
C(5) .2992(3) .1300(2) -.0212(5)
C(6) .2546(2) .1844(2) -.0626(6)
C(7) .2835(3) .2424(2) -.0440(6)
C(8) .3634(2) .2522(2) .0108(5)
C(9) .4144(2) .2001(2) .0357(5)
C(10) .3790(3) .1364(2) .0309(5)
C(11) .4965(3) .2129(2) .0624(6)
C(12) .5189(3) .2749(3) .0886(7)
C(13) .4671(3) .3250(2) .0798(6)
C(14) .3915(3) .3149(2) .0350(5)
C(15) .3466(3) .3766(2) .0172(6)
C(16) .4049(4) .4273(2) .0716(7)
C(17) .4816(4) .3935(3) .0989(6)
C(18) .5637(3) .1640(3) .0340(8)
C(19) .6060(4) .1463(3) .1950(8)
H(1) .477(3) .084(2) .128(7)
H(2) .415(4) -.017(4) .127(11)
H(3) .275(2) -.022(2) .018(5)
H(4) .213(2) .066(2) -.060(5)
H(6) .202(2) .175(2) -.118(5)
H(7) .253(2) .279(2) -.076(5)
H(12) .569(2) .279(2) .108(7)
H(151) .301(2) .377(2) .092(5)
H(152) .327(3) .380(2) -.115(6)
H(161) .388(2) .454(2) .183(5)
H(162) .424(3) .462(3) -.038(7)
H(181) .539(3) .120(3) -.012(8)
H(182) .619(4) .178(3) -.031(8)
H(191) .621(3) .189(3) .268(8)
H(192) .650(3) .106(3) .151(8)
H(193) .569 .116 .274

loop_
_geom_bond_atom_site_label_1
_geom_bond_atom_site_label_2
_geom_bond_distance
C(1) C(2) 1.356(9)
C(2) C(3) 1.383(11)
C(3) C(4) 1.379(10)
C(4) C(5) 1.408(7)
C(5) C(6) 1.409(6)
C(5) C(10) 1.421(6)
C(6) C(7) 1.323(7)
C(7) C(8) 1.437(6)
C(8) C(9) 1.411(6)
C(8) C(14) 1.415(6)
C(9) C(10) 1.470(6)
C(10) C(1) 1.411(6)
C(9) C(11) 1.437(6)
C(11) C(12) 1.374(8)
C(12) C(13) 1.376(8)
C(13) C(14) 1.348(7)
C(14) C(15) 1.512(7)
C(15) C(16) 1.515(9)
C(16) C(17) 1.501(10)
C(17) C(13) 1.470(9)
C(17) O 1.225(9)
C(11) C(18) 1.553(8)
C(18) C(19) 1.474(8)
